data_2016762
loop_
_publ_author_name
'Acosta, Lina M.'
'Bahsas, Ali'
'Palma, Alirio'
'Cobo, Justo'
'Low, John N.'
'Glidewell, Christopher'

_publ_section_title
;
 Three styryl-substituted tetrahydro-1,4-epoxy-1-benzazepines:
 configurations, conformations and hydrogen-bonded chains
;
_journal_coeditor_code GG3177
_journal_issue 9
_journal_name_full 'Acta Crystallographica Section C'
_journal_page_first o514
_journal_page_last o518
_journal_paper_doi 10.1107/S0108270108025638
_journal_volume 64
_journal_year 2008
_chemical_formula_iupac 'C18 H16 F N O'
_chemical_formula_moiety 'C18 H16 F N O'
_chemical_formula_sum 'C18 H16 F N O'
_chemical_formula_weight 281.32
_chemical_name_systematic
;
(2<i>R</i>,4<i>R</i>)-7-fluoro-2-endo-[(<i>E</i>)-styryl]-2,3,4,5-tetrahydro-
1,4-epoxy-1H-1-benzazepine
;
_space_group_IT_number 4
_symmetry_cell_setting monoclinic
_symmetry_space_group_name_Hall 'P 2yb'
_symmetry_space_group_name_H-M 'P 1 21 1'
_atom_sites_solution_hydrogens geom
_atom_sites_solution_primary direct
_atom_sites_solution_secondary difmap
_cell_angle_alpha 90.00
_cell_angle_beta 96.745(4)
_cell_angle_gamma 90.00
_cell_formula_units_Z 2
_cell_length_a 5.4172(2)
_cell_length_b 8.0164(6)
_cell_length_c 16.2310(11)
_cell_measurement_reflns_used 1715
_cell_measurement_temperature 120(2)
_cell_measurement_theta_max 27.50
_cell_measurement_theta_min 3.58
_cell_volume 699.98(8)
_computing_cell_refinement 'DIRAX/LSQ (Duisenberg <i>et al.</i>,  2000)'
_computing_data_collection 'COLLECT (Nonius, 1999)'
_computing_data_reduction 'EVALCCD (Duisenberg <i>et al.</i>,  2003)'
_computing_molecular_graphics 'PLATON (Spek, 2003)'
_computing_publication_material 'SHELXL97 (Sheldrick, 2008) and PRPKAPPA (Ferguson, 1999)'
_computing_structure_refinement 'OSCAIL (McArdle, 2003) and SHELXL97 (Sheldrick, 2008)'
_computing_structure_solution 'SIR2004 (Burla <i>et al.</i>,  2005)'
_diffrn_ambient_temperature 120(2)
_diffrn_detector_area_resol_mean 9.091
_diffrn_measured_fraction_theta_full 0.998
_diffrn_measured_fraction_theta_max 0.998
_diffrn_measurement_device_type 'Bruker Nonius KappaCCD area-detector'
_diffrn_measurement_method '\f and \w scans'
_diffrn_radiation_monochromator graphite
_diffrn_radiation_source 'Bruker Nonius FR591 rotating anode'
_diffrn_radiation_type 'Mo K\a'
_diffrn_radiation_wavelength 0.71073
_diffrn_reflns_av_R_equivalents 0.0337
_diffrn_reflns_av_sigmaI/netI 0.0191
_diffrn_reflns_limit_h_max 7
_diffrn_reflns_limit_h_min -6
_diffrn_reflns_limit_k_max 10
_diffrn_reflns_limit_k_min -10
_diffrn_reflns_limit_l_max 20
_diffrn_reflns_limit_l_min -21
_diffrn_reflns_number 16046
_diffrn_reflns_theta_full 27.50
_diffrn_reflns_theta_max 27.50
_diffrn_reflns_theta_min 3.58
_diffrn_standards_decay_% 0
_diffrn_standards_number 0
_exptl_absorpt_coefficient_mu 0.092
_exptl_absorpt_correction_T_max 0.986
_exptl_absorpt_correction_T_min 0.970
_exptl_absorpt_correction_type multi-scan
_exptl_absorpt_process_details '(SADABS; Sheldrick, 2003)'
_exptl_crystal_colour orange
_exptl_crystal_density_diffrn 1.335
_exptl_crystal_density_method 'not measured'
_exptl_crystal_description block
_exptl_crystal_F_000 296
_exptl_crystal_size_max 0.23
_exptl_crystal_size_mid 0.21
_exptl_crystal_size_min 0.15
_refine_diff_density_max 0.166
_refine_diff_density_min -0.215
_refine_ls_abs_structure_details 'Flack (1983), with Friedel pairs merged'
_refine_ls_extinction_method none
_refine_ls_goodness_of_fit_ref 1.166
_refine_ls_hydrogen_treatment constr
_refine_ls_matrix_type full
_refine_ls_number_parameters 190
_refine_ls_number_reflns 1715
_refine_ls_number_restraints 1
_refine_ls_restrained_S_all 1.166
_refine_ls_R_factor_all 0.0448
_refine_ls_R_factor_gt 0.0350
_refine_ls_shift/su_max 0.000
_refine_ls_shift/su_mean 0.000
_refine_ls_structure_factor_coef Fsqd
_refine_ls_weighting_details 'w = 1/[\s^2^(Fo^2^)+(0.0366P)^2^+0.1566P] where P=(Fo^2^+2Fc^2^)/3'
_refine_ls_weighting_scheme calc
_refine_ls_wR_factor_gt 0.0776
_refine_ls_wR_factor_ref 0.0833
_reflns_number_gt 1510
_reflns_number_total 1715
_reflns_threshold_expression I>2\s(I)
_cod_data_source_file gg3177.cif
_cod_data_source_block III
_cod_original_sg_symbol_H-M 'P 21'
_cod_database_code 2016762
_cod_database_fobs_code 2016762

loop_
_symmetry_equiv_pos_as_xyz
'x, y, z'
'-x, y+1/2, -z'

loop_
_atom_site_type_symbol
_atom_site_label
_atom_site_fract_x
_atom_site_fract_y
_atom_site_fract_z
_atom_site_U_iso_or_equiv
_atom_site_adp_type
_atom_site_calc_flag
_atom_site_refinement_flags
_atom_site_occupancy
F F7 1.0264(3) -0.14342(19) 0.23347(10) 0.0409(4) Uani d . 1
O O14 0.3957(3) 0.4145(2) 0.04915(8) 0.0253(3) Uani d . 1
N N1 0.4135(3) 0.3925(3) 0.13836(10) 0.0220(4) Uani d . 1
C C2 0.5376(4) 0.5523(3) 0.16776(13) 0.0239(4) Uani d . 1
C C3 0.7282(4) 0.5844(3) 0.10512(13) 0.0269(5) Uani d . 1
C C4 0.6459(4) 0.4639(3) 0.03407(13) 0.0262(5) Uani d . 1
C C5 0.8014(4) 0.3069(3) 0.03615(13) 0.0261(5) Uani d . 1
C C5a 0.7630(4) 0.2072(3) 0.11269(13) 0.0225(5) Uani d . 1
C C6 0.9128(4) 0.0705(3) 0.13801(14) 0.0271(5) Uani d . 1
C C7 0.8722(4) -0.0146(3) 0.20819(15) 0.0287(5) Uani d . 1
C C8 0.6846(4) 0.0262(3) 0.25577(14) 0.0285(5) Uani d . 1
C C9 0.5330(4) 0.1600(3) 0.22982(13) 0.0242(5) Uani d . 1
C C9a 0.5735(4) 0.2502(3) 0.15977(13) 0.0201(4) Uani d . 1
C C21 0.6481(4) 0.5455(3) 0.25676(13) 0.0235(4) Uani d . 1
C C22 0.5467(4) 0.6184(3) 0.31775(13) 0.0225(4) Uani d . 1
C C221 0.6475(4) 0.6221(3) 0.40601(13) 0.0201(4) Uani d . 1
C C222 0.8684(4) 0.5415(3) 0.43665(13) 0.0247(5) Uani d . 1
C C223 0.9548(4) 0.5455(3) 0.52044(13) 0.0271(5) Uani d . 1
C C224 0.8224(4) 0.6303(3) 0.57557(14) 0.0265(5) Uani d . 1
C C225 0.6038(4) 0.7116(3) 0.54635(14) 0.0286(5) Uani d . 1
C C226 0.5178(4) 0.7069(3) 0.46232(13) 0.0246(5) Uani d . 1
H H2 0.4107 0.6435 0.1616 0.029 Uiso calc R 1
H H3A 0.7203 0.7015 0.0856 0.032 Uiso calc R 1
H H3B 0.8996 0.5595 0.1303 0.032 Uiso calc R 1
H H4 0.6426 0.5213 -0.0208 0.031 Uiso calc R 1
H H5A 0.7518 0.2395 -0.0142 0.031 Uiso calc R 1
H H5B 0.9791 0.3365 0.0372 0.031 Uiso calc R 1
H H6 1.0419 0.0369 0.1067 0.033 Uiso calc R 1
H H8 0.6609 -0.0351 0.3043 0.034 Uiso calc R 1
H H9 0.4002 0.1900 0.2602 0.029 Uiso calc R 1
H H21 0.7989 0.4857 0.2701 0.028 Uiso calc R 1
H H22 0.3930 0.6740 0.3031 0.027 Uiso calc R 1
H H222 0.9605 0.4831 0.3995 0.030 Uiso calc R 1
H H223 1.1052 0.4901 0.5402 0.032 Uiso calc R 1
H H224 0.8814 0.6326 0.6330 0.032 Uiso calc R 1
H H225 0.5129 0.7704 0.5837 0.034 Uiso calc R 1
H H226 0.3675 0.7627 0.4428 0.030 Uiso calc R 1

loop_
_atom_site_aniso_label
_atom_site_aniso_U_11
_atom_site_aniso_U_22
_atom_site_aniso_U_33
_atom_site_aniso_U_12
_atom_site_aniso_U_13
_atom_site_aniso_U_23
F7 0.0382(8) 0.0273(8) 0.0544(10) 0.0067(6) -0.0062(7) 0.0031(7)
O14 0.0168(7) 0.0414(9) 0.0168(7) -0.0031(7) -0.0014(5) 0.0034(7)
N1 0.0205(8) 0.0307(10) 0.0145(8) -0.0012(8) 0.0000(6) 0.0005(8)
C2 0.0231(10) 0.0259(11) 0.0218(10) 0.0006(9) -0.0012(8) 0.0017(9)
C3 0.0256(11) 0.0305(13) 0.0236(11) -0.0061(9) -0.0010(9) 0.0057(9)
C4 0.0205(10) 0.0390(13) 0.0184(10) -0.0066(9) 0.0001(8) 0.0051(9)
C5 0.0200(10) 0.0398(13) 0.0184(10) -0.0061(10) 0.0021(8) -0.0019(10)
C5a 0.0194(10) 0.0280(11) 0.0194(10) -0.0054(9) -0.0011(8) -0.0048(9)
C6 0.0211(10) 0.0300(12) 0.0299(12) -0.0007(9) 0.0009(8) -0.0080(10)
C7 0.0264(11) 0.0230(11) 0.0342(12) -0.0004(10) -0.0070(9) -0.0036(10)
C8 0.0342(12) 0.0257(13) 0.0242(11) -0.0072(10) -0.0031(9) 0.0014(9)
C9 0.0235(10) 0.0280(12) 0.0207(10) -0.0048(9) 0.0014(8) -0.0022(9)
C9a 0.0158(9) 0.0249(11) 0.0187(10) -0.0049(8) -0.0019(8) -0.0027(9)
C21 0.0245(10) 0.0210(11) 0.0238(11) 0.0006(9) -0.0015(8) 0.0007(9)
C22 0.0215(10) 0.0208(10) 0.0245(10) 0.0003(9) 0.0000(8) 0.0037(9)
C221 0.0200(10) 0.0183(10) 0.0223(10) -0.0019(8) 0.0034(7) 0.0006(9)
C222 0.0235(10) 0.0278(11) 0.0231(10) 0.0030(10) 0.0040(8) -0.0014(10)
C223 0.0231(10) 0.0322(13) 0.0254(11) 0.0029(10) 0.0005(8) 0.0029(10)
C224 0.0284(11) 0.0303(12) 0.0209(10) -0.0016(10) 0.0028(8) 0.0014(10)
C225 0.0328(12) 0.0274(12) 0.0271(11) 0.0037(10) 0.0100(9) -0.0026(10)
C226 0.0237(10) 0.0224(11) 0.0279(11) 0.0034(9) 0.0042(8) 0.0032(9)

loop_
_atom_type_symbol
_atom_type_description
_atom_type_scat_dispersion_real
_atom_type_scat_dispersion_imag
_atom_type_scat_source
C C 0.0033 0.0000 'International Tables Vol C Tables 4.2.6.8 and 6.1.1.4'
H H 0.0000 0.0000 'International Tables Vol C Tables 4.2.6.8 and 6.1.1.4'
F F 0.0171 0.0000 'International Tables Vol C Tables 4.2.6.8 and 6.1.1.4'
N N 0.0061 0.0000 'International Tables Vol C Tables 4.2.6.8 and 6.1.1.4'
O O 0.0106 0.0000 'International Tables Vol C Tables 4.2.6.8 and 6.1.1.4'

loop_
_geom_angle_atom_site_label_1
_geom_angle_atom_site_label_2
_geom_angle_atom_site_label_3
_geom_angle
_geom_angle_publ_flag
N1 O14 C4 104.26(13) no
C9a N1 O14 107.61(16) no
C9a N1 C2 111.29(14) no
O14 N1 C2 100.88(16) no
C21 C2 N1 112.91(18) no
C21 C2 C3 114.60(18) no
N1 C2 C3 103.94(17) no
C21 C2 H2 108.4 no
N1 C2 H2 108.4 no
C3 C2 H2 108.4 no
C4 C3 C2 103.40(17) no
C4 C3 H3A 111.1 no
C2 C3 H3A 111.1 no
C4 C3 H3B 111.1 no
C2 C3 H3B 111.1 no
H3A C3 H3B 109.0 no
O14 C4 C5 107.21(18) no
O14 C4 C3 103.82(17) no
C5 C4 C3 113.35(18) no
O14 C4 H4 110.7 no
C5 C4 H4 110.7 no
C3 C4 H4 110.7 no
C5a C5 C4 109.17(18) no
C5a C5 H5A 109.8 no
C4 C5 H5A 109.8 no
C5a C5 H5B 109.8 no
C4 C5 H5B 109.8 no
H5A C5 H5B 108.3 no
C9a C5a C6 118.2(2) no
C9a C5a C5 120.1(2) no
C6 C5a C5 121.70(19) no
C7 C6 C5a 119.4(2) no
C7 C6 H6 120.3 no
C5a C6 H6 120.3 no
F7 C7 C6 118.5(2) no
F7 C7 C8 118.4(2) no
C6 C7 C8 123.2(2) no
C9 C8 C7 117.4(2) no
C9 C8 H8 121.3 no
C7 C8 H8 121.3 no
C8 C9 C9a 120.5(2) no
C8 C9 H9 119.8 no
C9a C9 H9 119.8 no
C9 C9a C5a 121.2(2) no
C9 C9a N1 117.32(18) no
C5a C9a N1 121.44(19) no
C22 C21 C2 123.4(2) no
C22 C21 H21 118.3 no
C2 C21 H21 118.3 no
C21 C22 C221 126.7(2) no
C21 C22 H22 116.7 no
C221 C22 H22 116.7 no
C226 C221 C222 117.93(19) no
C226 C221 C22 119.34(18) no
C222 C221 C22 122.72(19) no
C223 C222 C221 120.9(2) no
C223 C222 H222 119.5 no
C221 C222 H222 119.5 no
C222 C223 C224 120.2(2) no
C222 C223 H223 119.9 no
C224 C223 H223 119.9 no
C225 C224 C223 119.7(2) no
C225 C224 H224 120.2 no
C223 C224 H224 120.2 no
C224 C225 C226 119.9(2) no
C224 C225 H225 120.1 no
C226 C225 H225 120.1 no
C225 C226 C221 121.4(2) no
C225 C226 H226 119.3 no
C221 C226 H226 119.3 no

loop_
_geom_bond_atom_site_label_1
_geom_bond_atom_site_label_2
_geom_bond_distance
_geom_bond_publ_flag
F7 C7 1.361(3) no
O14 N1 1.451(2) no
O14 C4 1.460(2) no
N1 C9a 1.450(3) no
N1 C2 1.498(3) no
C2 C21 1.498(3) no
C2 C3 1.553(3) no
C2 H2 1.00 no
C3 C4 1.530(3) no
C3 H3A 0.99 no
C3 H3B 0.99 no
C4 C5 1.513(3) no
C4 H4 1.00 no
C5 C5a 1.512(3) no
C5 H5A 0.99 no
C5 H5B 0.99 no
C5a C9a 1.393(3) no
C5a C6 1.396(3) no
C6 C7 1.367(3) no
C6 H6 0.95 no
C7 C8 1.386(3) no
C8 C9 1.386(3) no
C8 H8 0.95 no
C9 C9a 1.387(3) no
C9 H9 0.95 no
C21 C22 1.323(3) no
C21 H21 0.95 no
C22 C221 1.472(3) no
C22 H22 0.95 no
C221 C226 1.394(3) no
C221 C222 1.399(3) no
C222 C223 1.386(3) no
C222 H222 0.95 no
C223 C224 1.388(3) no
C223 H223 0.95 no
C224 C225 1.386(3) no
C224 H224 0.95 no
C225 C226 1.389(3) no
C225 H225 0.95 no
C226 H226 0.95 no

loop_
_geom_hbond_atom_site_label_D
_geom_hbond_atom_site_label_H
_geom_hbond_atom_site_label_A
_geom_hbond_site_symmetry_A
_geom_hbond_distance_DH
_geom_hbond_distance_HA
_geom_hbond_distance_DA
_geom_hbond_angle_DHA
_geom_hbond_publ_flag
C5 H5B O14 1_655 0.99 2.33 3.316(3) 176 no

loop_
_geom_torsion_atom_site_label_1
_geom_torsion_atom_site_label_2
_geom_torsion_atom_site_label_3
_geom_torsion_atom_site_label_4
_geom_torsion
_geom_torsion_publ_flag
C4 O14 N1 C9a -67.0(2) no
C4 O14 N1 C2 49.69(19) no
C9a N1 C2 C21 -49.2(2) no
O14 N1 C2 C21 -163.11(17) no
C9a N1 C2 C3 75.61(19) no
O14 N1 C2 C3 -38.31(19) no
C21 C2 C3 C4 137.8(2) no
N1 C2 C3 C4 14.1(2) no
N1 O14 C4 C5 79.56(19) no
N1 O14 C4 C3 -40.7(2) no
C2 C3 C4 O14 15.2(2) no
C2 C3 C4 C5 -100.8(2) no
O14 C4 C5 C5a -48.5(2) no
C3 C4 C5 C5a 65.5(2) no
C4 C5 C5a C9a 11.0(3) no
C4 C5 C5a C6 -169.35(19) no
C9a C5a C6 C7 -1.0(3) no
C5 C5a C6 C7 179.3(2) no
C5a C6 C7 F7 -177.54(19) no
C5a C6 C7 C8 1.1(3) no
F7 C7 C8 C9 178.72(19) no
C6 C7 C8 C9 0.1(3) no
C7 C8 C9 C9a -1.3(3) no
C8 C9 C9a C5a 1.5(3) no
C8 C9 C9a N1 -177.58(19) no
C6 C5a C9a C9 -0.3(3) no
C5 C5a C9a C9 179.44(19) no
C6 C5a C9a N1 178.75(18) no
C5 C5a C9a N1 -1.6(3) no
O14 N1 C9a C9 -151.55(17) no
C2 N1 C9a C9 98.8(2) no
O14 N1 C9a C5a 29.4(2) no
C2 N1 C9a C5a -80.2(2) no
N1 C2 C21 C22 -104.4(3) no
C3 C2 C21 C22 136.8(2) no
C2 C21 C22 C221 -177.8(2) no
C21 C22 C221 C226 179.1(2) no
C21 C22 C221 C222 -1.8(4) no
C226 C221 C222 C223 0.2(3) no
C22 C221 C222 C223 -178.8(2) no
C221 C222 C223 C224 0.0(4) no
C222 C223 C224 C225 -0.3(4) no
C223 C224 C225 C226 0.4(4) no
C224 C225 C226 C221 -0.2(4) no
C222 C221 C226 C225 -0.1(3) no
C22 C221 C226 C225 179.0(2) no

loop_
_cod_related_entry_id
_cod_related_entry_database
_cod_related_entry_code
1 ChemSpider 30654124
